data_1571150
loop_
_publ_author_name
'Li, Jiaming'
'Ni, Hao'
'Zhang, Weiwei'
'Lai, Zhencheng'
'Jin, Huimin'
'Zeng, Linwei'
'Cui, Sunliang'

_publ_section_title
;
 A multicomponent reaction for modular assembly of indole-fused
 heterocycles
;
_journal_issue 14
_journal_name_full 'Chemical Science'
_journal_page_first 5211
_journal_page_last 5217
_journal_paper_doi 10.1039/D4SC00522H
_journal_volume 15
_journal_year 2024
_chemical_absolute_configuration ad
_chemical_formula_moiety 'C20 H22 N2 O'
_chemical_formula_sum 'C20 H22 N2 O'
_chemical_formula_weight 306.39
_space_group_crystal_system orthorhombic
_space_group_IT_number 19
_space_group_name_Hall 'P 2ac 2ab'
_space_group_name_H-M_alt 'P 21 21 21'
_atom_sites_solution_hydrogens geom
_atom_sites_solution_primary dual
_audit_creation_date 2021-01-27
_audit_creation_method
;
Olex2 1.2
(compiled 2018.05.29 svn.r3508 for OlexSys, GUI svn.r5506)
;
_audit_update_record
;
2023-02-21 deposited with the CCDC.	2024-03-04 downloaded from the CCDC.
;
_cell_angle_alpha 90
_cell_angle_beta 90
_cell_angle_gamma 90
_cell_formula_units_Z 4
_cell_length_a 8.3944(8)
_cell_length_b 9.3978(8)
_cell_length_c 20.419(2)
_cell_measurement_reflns_used 9013
_cell_measurement_temperature 170(2)
_cell_measurement_theta_max 68.29
_cell_measurement_theta_min 4.33
_cell_volume 1610.8(3)
_computing_cell_refinement 'SAINT V8.40B (Bruker Nano, Inc., 2019)'
_computing_data_collection 'Bruker Instrument Service vV6.2.14'
_computing_data_reduction 'SAINT V8.40B (Bruker Nano, Inc., 2019)'
_computing_molecular_graphics 'Olex2 (Dolomanov et al., 2009)'
_computing_publication_material 'Olex2 (Dolomanov et al., 2009)'
_computing_structure_refinement 'ShelXL (Sheldrick, 2015)'
_computing_structure_solution 'ShelXT (Sheldrick, 2015)'
_diffrn_ambient_temperature 170.0
_diffrn_measured_fraction_theta_full 1.000
_diffrn_measured_fraction_theta_max 1.000
_diffrn_measurement_device_type 'zju Bruker D8 Venture Ims3.0'
_diffrn_measurement_method '\f and \w scans'
_diffrn_radiation_type CuK\a
_diffrn_radiation_wavelength 1.54178
_diffrn_reflns_av_R_equivalents 0.0255
_diffrn_reflns_av_unetI/netI 0.0174
_diffrn_reflns_Laue_measured_fraction_full 1.000
_diffrn_reflns_Laue_measured_fraction_max 1.000
_diffrn_reflns_limit_h_max 10
_diffrn_reflns_limit_h_min -9
_diffrn_reflns_limit_k_max 11
_diffrn_reflns_limit_k_min -11
_diffrn_reflns_limit_l_max 24
_diffrn_reflns_limit_l_min -24
_diffrn_reflns_number 18171
_diffrn_reflns_point_group_measured_fraction_full 0.999
_diffrn_reflns_point_group_measured_fraction_max 0.999
_diffrn_reflns_theta_full 67.679
_diffrn_reflns_theta_max 68.177
_diffrn_reflns_theta_min 4.330
_diffrn_standards_number 0
_exptl_absorpt_coefficient_mu 0.611
_exptl_absorpt_correction_T_max 0.7531
_exptl_absorpt_correction_T_min 0.6569
_exptl_absorpt_correction_type multi-scan
_exptl_absorpt_process_details
;
SADABS-2016/2 (Bruker,2016/2) was used for absorption correction.
wR2(int) was 0.1302 before and 0.0369 after correction.
The Ratio of minimum to maximum transmission is 0.8723.
The \l/2 correction factor is Not present.
;
_exptl_crystal_colour colourless
_exptl_crystal_colour_primary colourless
_exptl_crystal_density_diffrn 1.263
_exptl_crystal_description block
_exptl_crystal_F_000 656
_exptl_crystal_size_max 0.45
_exptl_crystal_size_mid 0.36
_exptl_crystal_size_min 0.3
_refine_diff_density_max 0.274
_refine_diff_density_min -0.538
_refine_diff_density_rms 0.133
_refine_ls_abs_structure_details
;
 Flack x determined using 1218 quotients [(I+)-(I-)]/[(I+)+(I-)]
 (Parsons, Flack and Wagner, Acta Cryst. B69 (2013) 249-259).
;
_refine_ls_abs_structure_Flack 0.03(4)
_refine_ls_extinction_method none
_refine_ls_goodness_of_fit_ref 1.187
_refine_ls_hydrogen_treatment constr
_refine_ls_matrix_type full
_refine_ls_number_parameters 210
_refine_ls_number_reflns 2945
_refine_ls_number_restraints 0
_refine_ls_restrained_S_all 1.187
_refine_ls_R_factor_all 0.0432
_refine_ls_R_factor_gt 0.0431
_refine_ls_shift/su_max 0.000
_refine_ls_shift/su_mean 0.000
_refine_ls_structure_factor_coef Fsqd
_refine_ls_weighting_details 'w=1/[\s^2^(Fo^2^)+(0.0714P)^2^+0.1584P] where P=(Fo^2^+2Fc^2^)/3'
_refine_ls_weighting_scheme calc
_refine_ls_wR_factor_gt 0.1051
_refine_ls_wR_factor_ref 0.1052
_reflns_Friedel_coverage 0.716
_reflns_Friedel_fraction_full 0.997
_reflns_Friedel_fraction_max 0.997
_reflns_number_gt 2940
_reflns_number_total 2945
_reflns_threshold_expression 'I > 2\s(I)'
_cod_data_source_file d4sc00522h2.cif
_cod_data_source_block cu_210125_ljm_4_51_3_0m
_cod_depositor_comments 'Adding full bibliography for 1571147--1571150.cif.'
_cod_database_code 1571150
_shelx_shelxl_version_number 2018/3
_shelx_space_group_comment
;
The symmetry employed for this shelxl refinement is uniquely defined
by the following loop, which should always be used as a source of
symmetry information in preference to the above space-group names.
They are only intended as comments.
;
_shelx_estimated_absorpt_t_max 0.838
_shelx_estimated_absorpt_t_min 0.770
_olex2_refinement_description
;
1. Fixed Uiso
 At 1.2 times of:
  All C(H) groups, All C(H,H) groups
 At 1.5 times of:
  All C(H,H,H) groups
2.a Ternary CH refined with riding coordinates:
 C13(H13)
2.b Secondary CH2 refined with riding coordinates:
 C9(H9A,H9B), C10(H10A,H10B), C11(H11A,H11B)
2.c Aromatic/amide H refined with riding coordinates:
 C1(H1), C2(H2), C3(H3), C4(H4), C16(H16), C17(H17), C18(H18), C19(H19),
 C20(H20)
2.d Idealised Me refined as rotating group:
 C12(H12A,H12B,H12C), C14(H14A,H14B,H14C)
;
_olex2_submission_special_instructions 'No special instructions were received'

loop_
_space_group_symop_operation_xyz
'x, y, z'
'-x+1/2, -y, z+1/2'
'-x, y+1/2, -z+1/2'
'x+1/2, -y+1/2, -z'

loop_
_atom_site_label
_atom_site_type_symbol
_atom_site_fract_x
_atom_site_fract_y
_atom_site_fract_z
_atom_site_U_iso_or_equiv
_atom_site_adp_type
_atom_site_occupancy
_atom_site_site_symmetry_order
_atom_site_calc_flag
_atom_site_refinement_flags_posn
_atom_site_refinement_flags_adp
_atom_site_refinement_flags_occupancy
_atom_site_disorder_assembly
_atom_site_disorder_group
O1 O 0.99426(16) 0.52338(16) 0.61286(7) 0.0335(4) Uani 1 1 d . . . . .
N1 N 0.76637(19) 0.42796(17) 0.55807(8) 0.0266(4) Uani 1 1 d . . . . .
N2 N 0.89709(19) 0.34708(17) 0.69125(7) 0.0272(4) Uani 1 1 d . . . . .
C1 C 0.3606(3) 0.4346(2) 0.50534(9) 0.0326(4) Uani 1 1 d . . . . .
H1 H 0.267267 0.381253 0.514757 0.039 Uiso 1 1 calc R . . . .
C2 C 0.3549(3) 0.5469(3) 0.46188(10) 0.0412(5) Uani 1 1 d . . . . .
H2 H 0.256743 0.571660 0.441725 0.049 Uiso 1 1 calc R . . . .
C3 C 0.4930(3) 0.6249(2) 0.44722(10) 0.0423(5) Uani 1 1 d . . . . .
H3 H 0.486320 0.701551 0.417026 0.051 Uiso 1 1 calc R . . . .
C4 C 0.6388(3) 0.5932(2) 0.47553(9) 0.0364(5) Uani 1 1 d . . . . .
H4 H 0.732015 0.645825 0.465011 0.044 Uiso 1 1 calc R . . . .
C5 C 0.6430(2) 0.4807(2) 0.52016(8) 0.0262(4) Uani 1 1 d . . . . .
C6 C 0.5058(2) 0.4001(2) 0.53549(8) 0.0251(4) Uani 1 1 d . . . . .
C7 C 0.5500(2) 0.29746(19) 0.58405(9) 0.0252(4) Uani 1 1 d . . . . .
C8 C 0.7079(2) 0.31752(18) 0.59680(8) 0.0235(4) Uani 1 1 d . . . . .
C9 C 0.9329(2) 0.4676(2) 0.55372(10) 0.0327(4) Uani 1 1 d . . . . .
H9A H 0.995953 0.382874 0.541181 0.039 Uiso 1 1 calc R . . . .
H9B H 0.945696 0.539587 0.518701 0.039 Uiso 1 1 calc R . . . .
C10 C 1.0308(2) 0.4146(2) 0.66058(10) 0.0336(5) Uani 1 1 d . . . . .
H10A H 1.095465 0.340266 0.638813 0.040 Uiso 1 1 calc R . . . .
H10B H 1.097713 0.457701 0.695230 0.040 Uiso 1 1 calc R . . . .
C11 C 0.8137(2) 0.24838(19) 0.64690(9) 0.0275(4) Uani 1 1 d . . . . .
H11A H 0.748160 0.182840 0.673652 0.033 Uiso 1 1 calc R . . . .
H11B H 0.894242 0.190288 0.623696 0.033 Uiso 1 1 calc R . . . .
C12 C 0.4394(3) 0.1930(2) 0.61555(10) 0.0360(5) Uani 1 1 d . . . . .
H12A H 0.501431 0.116146 0.635631 0.054 Uiso 1 1 calc GR . . . .
H12B H 0.367917 0.153094 0.582334 0.054 Uiso 1 1 calc GR . . . .
H12C H 0.376408 0.241223 0.649305 0.054 Uiso 1 1 calc GR . . . .
C13 C 0.7880(2) 0.44505(19) 0.72570(9) 0.0269(4) Uani 1 1 d . . . . .
H13 H 0.728605 0.501875 0.692262 0.032 Uiso 1 1 calc R . . . .
C14 C 0.8795(3) 0.5473(2) 0.76969(12) 0.0435(5) Uani 1 1 d . . . . .
H14A H 0.951994 0.493358 0.797926 0.065 Uiso 1 1 calc GR . . . .
H14B H 0.804221 0.600923 0.796866 0.065 Uiso 1 1 calc GR . . . .
H14C H 0.941017 0.613546 0.742587 0.065 Uiso 1 1 calc GR . . . .
C15 C 0.6681(2) 0.36410(19) 0.76711(8) 0.0259(4) Uani 1 1 d . . . . .
C16 C 0.7177(3) 0.2644(2) 0.81339(10) 0.0346(5) Uani 1 1 d . . . . .
H16 H 0.827040 0.238965 0.816169 0.042 Uiso 1 1 calc R . . . .
C17 C 0.6079(3) 0.2020(2) 0.85547(10) 0.0440(6) Uani 1 1 d . . . . .
H17 H 0.642828 0.134346 0.886910 0.053 Uiso 1 1 calc R . . . .
C18 C 0.4480(3) 0.2376(2) 0.85201(11) 0.0440(6) Uani 1 1 d . . . . .
H18 H 0.373686 0.195676 0.881317 0.053 Uiso 1 1 calc R . . . .
C19 C 0.3975(3) 0.3348(3) 0.80541(11) 0.0416(5) Uani 1 1 d . . . . .
H19 H 0.287823 0.358779 0.802312 0.050 Uiso 1 1 calc R . . . .
C20 C 0.5068(3) 0.3971(2) 0.76322(10) 0.0318(4) Uani 1 1 d . . . . .
H20 H 0.471039 0.463252 0.731259 0.038 Uiso 1 1 calc R . . . .

loop_
_atom_site_aniso_label
_atom_site_aniso_U_11
_atom_site_aniso_U_22
_atom_site_aniso_U_33
_atom_site_aniso_U_23
_atom_site_aniso_U_13
_atom_site_aniso_U_12
O1 0.0273(7) 0.0395(8) 0.0338(8) -0.0013(6) 0.0016(6) -0.0075(6)
N1 0.0234(8) 0.0284(8) 0.0278(8) 0.0027(6) 0.0015(6) -0.0020(6)
N2 0.0270(8) 0.0259(8) 0.0286(8) -0.0032(6) -0.0026(6) 0.0041(7)
C1 0.0285(10) 0.0417(11) 0.0275(9) -0.0085(8) -0.0023(8) 0.0054(9)
C2 0.0447(13) 0.0492(12) 0.0298(10) -0.0060(9) -0.0090(9) 0.0185(11)
C3 0.0646(15) 0.0361(11) 0.0262(10) 0.0026(8) -0.0051(10) 0.0136(11)
C4 0.0498(13) 0.0321(10) 0.0273(9) 0.0031(8) 0.0028(9) -0.0008(10)
C5 0.0305(9) 0.0266(9) 0.0216(8) -0.0017(7) 0.0014(7) 0.0013(8)
C6 0.0253(9) 0.0285(9) 0.0216(8) -0.0059(7) 0.0019(7) 0.0019(8)
C7 0.0267(9) 0.0253(8) 0.0236(8) -0.0024(7) 0.0020(7) -0.0010(7)
C8 0.0262(9) 0.0214(8) 0.0227(8) -0.0009(6) 0.0025(7) 0.0009(7)
C9 0.0254(9) 0.0426(11) 0.0300(10) -0.0015(8) 0.0059(7) -0.0062(8)
C10 0.0225(9) 0.0413(10) 0.0371(10) -0.0059(9) -0.0023(8) 0.0034(8)
C11 0.0311(9) 0.0236(8) 0.0278(9) -0.0025(7) -0.0028(7) 0.0051(8)
C12 0.0340(10) 0.0402(11) 0.0337(10) 0.0023(9) 0.0022(8) -0.0121(9)
C13 0.0290(9) 0.0225(8) 0.0291(9) -0.0012(7) 0.0022(7) 0.0024(8)
C14 0.0452(12) 0.0375(11) 0.0478(12) -0.0168(10) 0.0119(10) -0.0126(10)
C15 0.0334(10) 0.0220(8) 0.0223(8) -0.0034(7) -0.0009(8) -0.0024(7)
C16 0.0463(11) 0.0281(9) 0.0295(9) 0.0002(8) -0.0077(9) -0.0006(9)
C17 0.0745(17) 0.0308(10) 0.0267(9) 0.0038(8) -0.0033(11) -0.0111(11)
C18 0.0631(15) 0.0371(11) 0.0317(10) -0.0050(9) 0.0139(10) -0.0186(11)
C19 0.0403(11) 0.0416(11) 0.0430(12) -0.0092(9) 0.0109(10) -0.0094(10)
C20 0.0339(10) 0.0299(10) 0.0315(10) -0.0014(8) 0.0029(8) -0.0004(8)

loop_
_atom_type_symbol
_atom_type_description
_atom_type_scat_dispersion_real
_atom_type_scat_dispersion_imag
_atom_type_scat_source
C C 0.0181 0.0091 'International Tables Vol C Tables 4.2.6.8 and 6.1.1.4'
H H 0.0000 0.0000 'International Tables Vol C Tables 4.2.6.8 and 6.1.1.4'
N N 0.0311 0.0180 'International Tables Vol C Tables 4.2.6.8 and 6.1.1.4'
O O 0.0492 0.0322 'International Tables Vol C Tables 4.2.6.8 and 6.1.1.4'

loop_
_geom_angle_atom_site_label_1
_geom_angle_atom_site_label_2
_geom_angle_atom_site_label_3
_geom_angle
_geom_angle_site_symmetry_1
_geom_angle_site_symmetry_3
_geom_angle_publ_flag
C9 O1 C10 113.03(16) . . ?
C5 N1 C8 108.69(15) . . ?
C5 N1 C9 126.49(16) . . ?
C8 N1 C9 124.46(16) . . ?
C10 N2 C11 112.48(15) . . ?
C10 N2 C13 114.68(15) . . ?
C11 N2 C13 112.99(14) . . ?
C2 C1 H1 120.4 . . ?
C2 C1 C6 119.3(2) . . ?
C6 C1 H1 120.4 . . ?
C1 C2 H2 119.7 . . ?
C1 C2 C3 120.5(2) . . ?
C3 C2 H2 119.7 . . ?
C2 C3 H3 119.1 . . ?
C4 C3 C2 121.89(19) . . ?
C4 C3 H3 119.1 . . ?
C3 C4 H4 121.4 . . ?
C3 C4 C5 117.2(2) . . ?
C5 C4 H4 121.4 . . ?
N1 C5 C4 130.92(19) . . ?
N1 C5 C6 107.05(16) . . ?
C4 C5 C6 121.99(19) . . ?
C1 C6 C5 119.09(18) . . ?
C1 C6 C7 133.21(18) . . ?
C5 C6 C7 107.63(16) . . ?
C6 C7 C12 125.33(18) . . ?
C8 C7 C6 106.93(17) . . ?
C8 C7 C12 127.71(19) . . ?
N1 C8 C11 120.00(16) . . ?
C7 C8 N1 109.68(17) . . ?
C7 C8 C11 130.14(18) . . ?
O1 C9 N1 113.23(16) . . ?
O1 C9 H9A 108.9 . . ?
O1 C9 H9B 108.9 . . ?
N1 C9 H9A 108.9 . . ?
N1 C9 H9B 108.9 . . ?
H9A C9 H9B 107.7 . . ?
O1 C10 H10A 108.2 . . ?
O1 C10 H10B 108.2 . . ?
N2 C10 O1 116.20(15) . . ?
N2 C10 H10A 108.2 . . ?
N2 C10 H10B 108.2 . . ?
H10A C10 H10B 107.4 . . ?
N2 C11 C8 115.29(15) . . ?
N2 C11 H11A 108.5 . . ?
N2 C11 H11B 108.5 . . ?
C8 C11 H11A 108.5 . . ?
C8 C11 H11B 108.5 . . ?
H11A C11 H11B 107.5 . . ?
C7 C12 H12A 109.5 . . ?
C7 C12 H12B 109.5 . . ?
C7 C12 H12C 109.5 . . ?
H12A C12 H12B 109.5 . . ?
H12A C12 H12C 109.5 . . ?
H12B C12 H12C 109.5 . . ?
N2 C13 H13 108.5 . . ?
N2 C13 C14 111.21(16) . . ?
N2 C13 C15 111.34(15) . . ?
C14 C13 H13 108.5 . . ?
C15 C13 H13 108.5 . . ?
C15 C13 C14 108.78(16) . . ?
C13 C14 H14A 109.5 . . ?
C13 C14 H14B 109.5 . . ?
C13 C14 H14C 109.5 . . ?
H14A C14 H14B 109.5 . . ?
H14A C14 H14C 109.5 . . ?
H14B C14 H14C 109.5 . . ?
C16 C15 C13 121.04(18) . . ?
C20 C15 C13 120.10(17) . . ?
C20 C15 C16 118.65(19) . . ?
C15 C16 H16 119.9 . . ?
C17 C16 C15 120.3(2) . . ?
C17 C16 H16 119.9 . . ?
C16 C17 H17 119.7 . . ?
C18 C17 C16 120.6(2) . . ?
C18 C17 H17 119.7 . . ?
C17 C18 H18 120.3 . . ?
C17 C18 C19 119.4(2) . . ?
C19 C18 H18 120.3 . . ?
C18 C19 H19 119.9 . . ?
C18 C19 C20 120.1(2) . . ?
C20 C19 H19 119.9 . . ?
C15 C20 H20 119.5 . . ?
C19 C20 C15 120.9(2) . . ?
C19 C20 H20 119.5 . . ?

loop_
_geom_bond_atom_site_label_1
_geom_bond_atom_site_label_2
_geom_bond_distance
_geom_bond_site_symmetry_2
_geom_bond_publ_flag
O1 C9 1.413(3) . ?
O1 C10 1.445(3) . ?
N1 C5 1.385(3) . ?
N1 C8 1.394(2) . ?
N1 C9 1.450(2) . ?
N2 C10 1.434(3) . ?
N2 C11 1.473(2) . ?
N2 C13 1.477(2) . ?
C1 H1 0.9500 . ?
C1 C2 1.380(3) . ?
C1 C6 1.403(3) . ?
C2 H2 0.9500 . ?
C2 C3 1.404(4) . ?
C3 H3 0.9500 . ?
C3 C4 1.386(3) . ?
C4 H4 0.9500 . ?
C4 C5 1.396(3) . ?
C5 C6 1.414(3) . ?
C6 C7 1.432(3) . ?
C7 C8 1.363(3) . ?
C7 C12 1.497(3) . ?
C8 C11 1.502(3) . ?
C9 H9A 0.9900 . ?
C9 H9B 0.9900 . ?
C10 H10A 0.9900 . ?
C10 H10B 0.9900 . ?
C11 H11A 0.9900 . ?
C11 H11B 0.9900 . ?
C12 H12A 0.9800 . ?
C12 H12B 0.9800 . ?
C12 H12C 0.9800 . ?
C13 H13 1.0000 . ?
C13 C14 1.523(3) . ?
C13 C15 1.519(3) . ?
C14 H14A 0.9800 . ?
C14 H14B 0.9800 . ?
C14 H14C 0.9800 . ?
C15 C16 1.395(3) . ?
C15 C20 1.391(3) . ?
C16 H16 0.9500 . ?
C16 C17 1.390(3) . ?
C17 H17 0.9500 . ?
C17 C18 1.385(4) . ?
C18 H18 0.9500 . ?
C18 C19 1.386(4) . ?
C19 H19 0.9500 . ?
C19 C20 1.389(3) . ?
C20 H20 0.9500 . ?
